data_1574996
loop_
_publ_author_name
'Kong, Xianqiang'
'Chen, Yiyi'
'Zhang, Shuangquan'
'Feng, Kun'
'Chen, Xiaohui'
'Dong, Lin-Hui'
'Li, Meng-Hua'
'Xu, Yuan-Qing'
'Cao, Zhong-Yan'

_publ_section_title
;
 Electrochemically promoted defluorinative sulfoximination and
 fluorosulfonylation of non-activated aryl fluorides at room temperature.
;
_journal_issue 31
_journal_name_full 'Chemical science'
_journal_page_first 14161
_journal_page_last 14169
_journal_paper_doi 10.1039/d5sc03674g
_journal_volume 16
_journal_year 2025
_chemical_formula_moiety 'C14 H22 Cl2 N2 Ni O4 S2'
_chemical_formula_sum 'C14 H22 Cl2 N2 Ni O4 S2'
_chemical_formula_weight 476.06
_space_group_crystal_system triclinic
_space_group_IT_number 2
_space_group_name_Hall '-P 1'
_space_group_name_H-M_alt 'P -1'
_atom_sites_solution_hydrogens mixed
_atom_sites_solution_primary dual
_audit_creation_date 2025-03-24
_audit_creation_method
;
Olex2 1.5
(compiled 2024.02.16 svn.r378c4104 for OlexSys, GUI svn.r6928)
;
_audit_update_record
;
2025-03-24 deposited with the CCDC.	2025-07-01 downloaded from the CCDC.
;
_cell_angle_alpha 98.438(2)
_cell_angle_beta 101.431(2)
_cell_angle_gamma 101.186(2)
_cell_formula_units_Z 1
_cell_length_a 5.6865(2)
_cell_length_b 8.1059(3)
_cell_length_c 10.9080(4)
_cell_measurement_reflns_used 7574
_cell_measurement_temperature 150.00
_cell_measurement_theta_max 28.308
_cell_measurement_theta_min 3.542
_cell_volume 474.41(3)
_computing_cell_refinement 'SAINT V8.38A (Bruker, 2018)'
_computing_data_reduction 'SAINT V8.38A (Bruker, 2018)'
_computing_molecular_graphics 'Olex2 1.5 (Dolomanov et al., 2009)'
_computing_publication_material 'Olex2 1.5 (Dolomanov et al., 2009)'
_computing_structure_refinement 'SHELXL 2016/6 (Sheldrick, 2015)'
_computing_structure_solution 'SHELXT 2014/5 (Sheldrick, 2014)'
_diffrn_ambient_temperature 150.00
_diffrn_detector 'Bruker APEX2 area detector'
_diffrn_detector_area_resol_mean 7.9
_diffrn_detector_type 'CCD area detector'
_diffrn_measured_fraction_theta_full 0.999
_diffrn_measured_fraction_theta_max 0.999
_diffrn_measurement_device 'three-circle diffractometer'
_diffrn_measurement_device_type 'Bruker SMART APEX2 area detector'
_diffrn_measurement_method '\w and \f scans'
_diffrn_radiation_monochromator 'mirror optics'
_diffrn_radiation_probe x-ray
_diffrn_radiation_type MoK\a
_diffrn_radiation_wavelength 0.71073
_diffrn_reflns_av_R_equivalents 0.0323
_diffrn_reflns_av_unetI/netI 0.0286
_diffrn_reflns_Laue_measured_fraction_full 0.999
_diffrn_reflns_Laue_measured_fraction_max 0.999
_diffrn_reflns_limit_h_max 7
_diffrn_reflns_limit_h_min -7
_diffrn_reflns_limit_k_max 10
_diffrn_reflns_limit_k_min -10
_diffrn_reflns_limit_l_max 14
_diffrn_reflns_limit_l_min -14
_diffrn_reflns_number 10183
_diffrn_reflns_point_group_measured_fraction_full 0.999
_diffrn_reflns_point_group_measured_fraction_max 0.999
_diffrn_reflns_theta_full 25.242
_diffrn_reflns_theta_max 28.320
_diffrn_reflns_theta_min 1.941
_diffrn_source 'microfocus sealed X-ray tube'
_diffrn_source_current 1.4
_diffrn_source_power 0.07
_diffrn_source_type 'Incoatec I\ms'
_diffrn_source_voltage 50.0
_exptl_absorpt_coefficient_mu 1.546
_exptl_absorpt_correction_T_max 0.7457
_exptl_absorpt_correction_T_min 0.6497
_exptl_absorpt_correction_type multi-scan
_exptl_absorpt_process_details
;
SADABS-2016/2 (Bruker,2016/2) was used for absorption correction.
wR2(int) was 0.1147 before and 0.0627 after correction.
The Ratio of minimum to maximum transmission is 0.8713.
The \l/2 correction factor is Not present.
;
_exptl_crystal_colour 'clear light yellow'
_exptl_crystal_colour_lustre clear
_exptl_crystal_colour_modifier light
_exptl_crystal_colour_primary yellow
_exptl_crystal_density_diffrn 1.666
_exptl_crystal_description block
_exptl_crystal_F_000 246
_exptl_crystal_size_max 0.1
_exptl_crystal_size_mid 0.1
_exptl_crystal_size_min 0.08
_refine_diff_density_max 0.505
_refine_diff_density_min -0.473
_refine_diff_density_rms 0.091
_refine_ls_extinction_method none
_refine_ls_goodness_of_fit_ref 1.109
_refine_ls_hydrogen_treatment mixed
_refine_ls_matrix_type full
_refine_ls_number_parameters 121
_refine_ls_number_reflns 2366
_refine_ls_number_restraints 0
_refine_ls_restrained_S_all 1.109
_refine_ls_R_factor_all 0.0267
_refine_ls_R_factor_gt 0.0237
_refine_ls_shift/su_max 0.001
_refine_ls_shift/su_mean 0.000
_refine_ls_structure_factor_coef Fsqd
_refine_ls_weighting_details 'w=1/[\s^2^(Fo^2^)+(0.0191P)^2^+0.2519P] where P=(Fo^2^+2Fc^2^)/3'
_refine_ls_weighting_scheme calc
_refine_ls_wR_factor_gt 0.0560
_refine_ls_wR_factor_ref 0.0574
_reflns_Friedel_coverage 0.000
_reflns_number_gt 2183
_reflns_number_total 2366
_reflns_threshold_expression 'I > 2\s(I)'
_cod_data_source_file d5sc03674g3.cif
_cod_data_source_block m15514_0m
_cod_depositor_comments 'Adding full bibliography for 1574996.cif.'
_cod_database_code 1574996
_shelx_shelxl_version_number 2016/6
_shelx_space_group_comment
;
The symmetry employed for this shelxl refinement is uniquely defined
by the following loop, which should always be used as a source of
symmetry information in preference to the above space-group names.
They are only intended as comments.
;
_shelx_estimated_absorpt_t_max 0.886
_shelx_estimated_absorpt_t_min 0.861
_olex2_refinement_description
;
1. Fixed Uiso
 At 1.2 times of:
  All C(H) groups
 At 1.5 times of:
  All C(H,H,H) groups, All O(H,H) groups
2.a Rotating group:
 O1(H1A,H1B)
2.b Aromatic/amide H refined with riding coordinates:
 C3(H3), C7(H7), C4(H4), C5(H5), C6(H6)
2.c Idealised Me refined as rotating group:
 C1(H1C,H1D,H1E)
;
_olex2_submission_special_instructions 'No special instructions were received'

loop_
_space_group_symop_operation_xyz
'x, y, z'
'-x, -y, -z'

loop_
_atom_site_label
_atom_site_type_symbol
_atom_site_fract_x
_atom_site_fract_y
_atom_site_fract_z
_atom_site_U_iso_or_equiv
_atom_site_adp_type
_atom_site_occupancy
_atom_site_site_symmetry_order
_atom_site_calc_flag
_atom_site_refinement_flags_posn
_atom_site_refinement_flags_adp
_atom_site_refinement_flags_occupancy
_atom_site_disorder_assembly
_atom_site_disorder_group
Ni1 Ni 0.500000 0.500000 1.000000 0.01230(8) Uani 1 2 d S . P . .
S1 S 0.71398(6) 0.73541(5) 0.79600(3) 0.01400(9) Uani 1 1 d . . . . .
Cl1 Cl 0.15953(6) 0.28203(5) 0.85437(3) 0.01791(9) Uani 1 1 d . . . . .
O1 O 0.73036(19) 0.33487(14) 0.98364(10) 0.0172(2) Uani 1 1 d . . . . .
H1A H 0.820318 0.336742 1.058686 0.026 Uiso 1 1 d R U . . .
H1B H 0.836362 0.372895 0.940707 0.026 Uiso 1 1 d R U . . .
O2 O 0.9785(2) 0.75115(16) 0.80974(11) 0.0237(3) Uani 1 1 d . . . . .
N1 N 0.5539(3) 0.58185(18) 0.83107(13) 0.0177(3) Uani 1 1 d . . . . .
C1 C 0.6687(3) 0.9187(2) 0.88759(15) 0.0216(3) Uani 1 1 d . . . . .
H1C H 0.707882 0.911544 0.978003 0.032 Uiso 1 1 calc R U . . .
H1D H 0.496329 0.925793 0.861738 0.032 Uiso 1 1 calc R U . . .
H1E H 0.776586 1.021075 0.874121 0.032 Uiso 1 1 calc R U . . .
C3 C 0.7540(3) 0.8181(2) 0.56737(15) 0.0204(3) Uani 1 1 d . . . . .
H3 H 0.924707 0.859204 0.606158 0.024 Uiso 1 1 calc R U . . .
C2 C 0.5922(3) 0.74612(19) 0.63529(14) 0.0150(3) Uani 1 1 d . . . . .
C7 C 0.3416(3) 0.6853(2) 0.58111(16) 0.0211(3) Uani 1 1 d . . . . .
H7 H 0.233171 0.636657 0.628983 0.025 Uiso 1 1 calc R U . . .
C4 C 0.6621(3) 0.8291(2) 0.44143(16) 0.0234(3) Uani 1 1 d . . . . .
H4 H 0.770314 0.877629 0.393385 0.028 Uiso 1 1 calc R U . . .
C5 C 0.4133(3) 0.7695(2) 0.38639(15) 0.0234(3) Uani 1 1 d . . . . .
H5 H 0.351194 0.777884 0.300580 0.028 Uiso 1 1 calc R U . . .
C6 C 0.2533(3) 0.6974(2) 0.45501(16) 0.0251(4) Uani 1 1 d . . . . .
H6 H 0.082760 0.656152 0.415874 0.030 Uiso 1 1 calc R U . . .
H1 H 0.518(4) 0.498(3) 0.773(2) 0.036(6) Uiso 1 1 d . . . . .

loop_
_atom_site_aniso_label
_atom_site_aniso_U_11
_atom_site_aniso_U_22
_atom_site_aniso_U_33
_atom_site_aniso_U_23
_atom_site_aniso_U_13
_atom_site_aniso_U_12
Ni1 0.01173(13) 0.01459(14) 0.01184(13) 0.00389(10) 0.00364(9) 0.00409(10)
S1 0.01423(17) 0.01611(18) 0.01314(17) 0.00519(13) 0.00398(13) 0.00440(13)
Cl1 0.01519(17) 0.02166(19) 0.01494(17) 0.00215(14) 0.00322(13) 0.00098(13)
O1 0.0159(5) 0.0217(6) 0.0165(5) 0.0057(4) 0.0045(4) 0.0082(4)
O2 0.0146(5) 0.0377(7) 0.0230(6) 0.0143(5) 0.0048(4) 0.0087(5)
N1 0.0248(7) 0.0142(6) 0.0138(6) 0.0027(5) 0.0065(5) 0.0018(5)
C1 0.0290(8) 0.0162(7) 0.0186(8) 0.0014(6) 0.0049(6) 0.0051(6)
C3 0.0188(7) 0.0241(8) 0.0201(8) 0.0076(6) 0.0067(6) 0.0043(6)
C2 0.0175(7) 0.0164(7) 0.0126(6) 0.0038(5) 0.0036(5) 0.0063(6)
C7 0.0178(7) 0.0265(8) 0.0191(8) 0.0057(6) 0.0049(6) 0.0041(6)
C4 0.0306(9) 0.0251(8) 0.0186(8) 0.0084(7) 0.0112(7) 0.0070(7)
C5 0.0352(9) 0.0228(8) 0.0132(7) 0.0021(6) 0.0025(6) 0.0137(7)
C6 0.0215(8) 0.0305(9) 0.0206(8) 0.0036(7) -0.0009(6) 0.0068(7)

loop_
_atom_type_symbol
_atom_type_description
_atom_type_scat_dispersion_real
_atom_type_scat_dispersion_imag
_atom_type_scat_source
C C 0.0033 0.0016 'International Tables Vol C Tables 4.2.6.8 and 6.1.1.4'
H H 0.0000 0.0000 'International Tables Vol C Tables 4.2.6.8 and 6.1.1.4'
Cl Cl 0.1484 0.1585 'International Tables Vol C Tables 4.2.6.8 and 6.1.1.4'
N N 0.0061 0.0033 'International Tables Vol C Tables 4.2.6.8 and 6.1.1.4'
Ni Ni 0.3393 1.1124 'International Tables Vol C Tables 4.2.6.8 and 6.1.1.4'
O O 0.0106 0.0060 'International Tables Vol C Tables 4.2.6.8 and 6.1.1.4'
S S 0.1246 0.1234 'International Tables Vol C Tables 4.2.6.8 and 6.1.1.4'

loop_
_geom_angle_atom_site_label_1
_geom_angle_atom_site_label_2
_geom_angle_atom_site_label_3
_geom_angle
_geom_angle_site_symmetry_1
_geom_angle_site_symmetry_3
_geom_angle_publ_flag
Cl1 Ni1 Cl1 180.0 . 2_667 ?
O1 Ni1 Cl1 89.50(3) . . ?
O1 Ni1 Cl1 90.50(3) . 2_667 ?
O1 Ni1 Cl1 89.50(3) 2_667 2_667 ?
O1 Ni1 Cl1 90.50(3) 2_667 . ?
O1 Ni1 O1 180.0 . 2_667 ?
O1 Ni1 N1 88.66(5) . 2_667 ?
O1 Ni1 N1 88.65(5) 2_667 . ?
O1 Ni1 N1 91.34(5) . . ?
O1 Ni1 N1 91.35(5) 2_667 2_667 ?
N1 Ni1 Cl1 96.47(4) . 2_667 ?
N1 Ni1 Cl1 83.53(4) 2_667 2_667 ?
N1 Ni1 Cl1 96.47(4) 2_667 . ?
N1 Ni1 Cl1 83.53(4) . . ?
N1 Ni1 N1 180.0 2_667 . ?
O2 S1 N1 120.88(7) . . ?
O2 S1 C1 108.56(8) . . ?
O2 S1 C2 106.30(7) . . ?
N1 S1 C1 105.77(8) . . ?
N1 S1 C2 109.04(7) . . ?
C1 S1 C2 105.31(7) . . ?
Ni1 O1 H1A 109.5 . . ?
Ni1 O1 H1B 109.5 . . ?
H1A O1 H1B 104.4 . . ?
Ni1 N1 H1 108.9(17) . . ?
S1 N1 Ni1 136.52(8) . . ?
S1 N1 H1 110.7(17) . . ?
S1 C1 H1C 109.5 . . ?
S1 C1 H1D 109.5 . . ?
S1 C1 H1E 109.5 . . ?
H1C C1 H1D 109.5 . . ?
H1C C1 H1E 109.5 . . ?
H1D C1 H1E 109.5 . . ?
C2 C3 H3 120.6 . . ?
C2 C3 C4 118.90(15) . . ?
C4 C3 H3 120.6 . . ?
C3 C2 S1 117.94(12) . . ?
C3 C2 C7 121.80(14) . . ?
C7 C2 S1 120.26(12) . . ?
C2 C7 H7 120.8 . . ?
C2 C7 C6 118.44(15) . . ?
C6 C7 H7 120.8 . . ?
C3 C4 H4 120.0 . . ?
C5 C4 C3 119.93(15) . . ?
C5 C4 H4 120.0 . . ?
C4 C5 H5 119.6 . . ?
C4 C5 C6 120.71(15) . . ?
C6 C5 H5 119.6 . . ?
C7 C6 H6 119.9 . . ?
C5 C6 C7 120.22(16) . . ?
C5 C6 H6 119.9 . . ?

loop_
_geom_bond_atom_site_label_1
_geom_bond_atom_site_label_2
_geom_bond_distance
_geom_bond_site_symmetry_2
_geom_bond_publ_flag
Ni1 Cl1 2.4543(4) 2_667 ?
Ni1 Cl1 2.4543(4) . ?
Ni1 O1 2.0597(10) 2_667 ?
Ni1 O1 2.0597(10) . ?
Ni1 N1 2.1056(13) . ?
Ni1 N1 2.1056(13) 2_667 ?
S1 O2 1.4601(11) . ?
S1 N1 1.5370(14) . ?
S1 C1 1.7571(16) . ?
S1 C2 1.7739(15) . ?
O1 H1A 0.8715 . ?
O1 H1B 0.8716 . ?
N1 H1 0.82(2) . ?
C1 H1C 0.9800 . ?
C1 H1D 0.9800 . ?
C1 H1E 0.9800 . ?
C3 H3 0.9500 . ?
C3 C2 1.387(2) . ?
C3 C4 1.392(2) . ?
C2 C7 1.390(2) . ?
C7 H7 0.9500 . ?
C7 C6 1.392(2) . ?
C4 H4 0.9500 . ?
C4 C5 1.382(2) . ?
C5 H5 0.9500 . ?
C5 C6 1.386(2) . ?
C6 H6 0.9500 . ?

loop_
_geom_torsion_atom_site_label_1
_geom_torsion_atom_site_label_2
_geom_torsion_atom_site_label_3
_geom_torsion_atom_site_label_4
_geom_torsion
_geom_torsion_site_symmetry_1
_geom_torsion_site_symmetry_2
_geom_torsion_site_symmetry_3
_geom_torsion_site_symmetry_4
_geom_torsion_publ_flag
S1 C2 C7 C6 179.48(13) . . . . ?
O2 S1 N1 Ni1 73.49(14) . . . . ?
O2 S1 C2 C3 -19.88(15) . . . . ?
O2 S1 C2 C7 160.79(13) . . . . ?
N1 S1 C2 C3 -151.68(13) . . . . ?
N1 S1 C2 C7 29.00(15) . . . . ?
C1 S1 N1 Ni1 -50.18(13) . . . . ?
C1 S1 C2 C3 95.21(14) . . . . ?
C1 S1 C2 C7 -84.12(14) . . . . ?
C3 C2 C7 C6 0.2(2) . . . . ?
C3 C4 C5 C6 -0.4(3) . . . . ?
C2 S1 N1 Ni1 -162.99(11) . . . . ?
C2 C3 C4 C5 0.3(3) . . . . ?
C2 C7 C6 C5 -0.3(3) . . . . ?
C4 C3 C2 S1 -179.46(13) . . . . ?
C4 C3 C2 C7 -0.2(2) . . . . ?
C4 C5 C6 C7 0.4(3) . . . . ?
